data_7233116
loop_
_publ_author_name
'Satoshi Igawa'
'Masashi Hashimoto'
'Isao Kawata'
'Masataka Yashima'
'Mikio Hoshinoa'
'Masahisa Osawa'

_publ_section_title
;
 Highly efficient green organic light-emitting diodes containing
 luminescent tetrahedral copper(I) complexes
;
_journal_name_full 'Journal of Materials Chemistry C'
_journal_page_first 542
_journal_page_last 551
_journal_paper_doi 10.1039/C2TC00263A
_journal_volume 1
_journal_year 2013
_chemical_formula_moiety 'C56 H32 B Cu F24 N4 P2'
_chemical_formula_sum 'C56 H32 B Cu F24 N4 P2'
_chemical_formula_weight 1353.15
_space_group_IT_number 61
_space_group_name_Hall '-P 2ac 2ab'
_space_group_name_H-M_alt 'P b c a'
_symmetry_cell_setting orthorhombic
_symmetry_Int_Tables_number 61
_symmetry_space_group_name_Hall '-P 2ac 2ab'
_symmetry_space_group_name_H-M 'P b c a'
_atom_sites_solution_hydrogens geom
_atom_sites_solution_primary direct
_atom_sites_solution_secondary difmap
_cell_angle_alpha 90.00
_cell_angle_beta 90.00
_cell_angle_gamma 90.00
_cell_formula_units_Z 8
_cell_length_a 12.6861(16)
_cell_length_b 20.390(3)
_cell_length_c 44.345(6)
_cell_measurement_reflns_used 22643
_cell_measurement_temperature 90
_cell_measurement_theta_max 31.40
_cell_measurement_theta_min 1.67
_cell_volume 11471(3)
_computing_cell_refinement CrystalClear
_computing_data_collection CrystalClear
_computing_data_reduction CrystalClear
_computing_molecular_graphics 'ORTEP-3 for Windows'
_computing_publication_material 'SHELXL-97 (Sheldrick, 2008)'
_computing_structure_refinement 'SHELXL-97 (Sheldrick, 2008)'
_computing_structure_solution SIR2004
_diffrn_ambient_temperature 90
_diffrn_detector_area_resol_mean 7.31
_diffrn_measured_fraction_theta_full 0.994
_diffrn_measured_fraction_theta_max 0.994
_diffrn_measurement_device_type 'Rigaku AFC-8 with Saturn70 CCD'
_diffrn_measurement_method \w-scan
_diffrn_radiation_monochromator confocal
_diffrn_radiation_source 'fine-focus rotating anode'
_diffrn_radiation_type MoK\a
_diffrn_radiation_wavelength 0.71073
_diffrn_reflns_av_R_equivalents 0.0497
_diffrn_reflns_av_sigmaI/netI 0.0533
_diffrn_reflns_limit_h_max 15
_diffrn_reflns_limit_h_min -17
_diffrn_reflns_limit_k_max 28
_diffrn_reflns_limit_k_min -27
_diffrn_reflns_limit_l_max 62
_diffrn_reflns_limit_l_min -62
_diffrn_reflns_number 75702
_diffrn_reflns_theta_full 30.05
_diffrn_reflns_theta_max 30.05
_diffrn_reflns_theta_min 1.84
_diffrn_standards_number 0
_exptl_absorpt_coefficient_mu 0.557
_exptl_absorpt_correction_T_max 0.897
_exptl_absorpt_correction_T_min 0.844
_exptl_absorpt_correction_type numerical
_exptl_absorpt_process_details
;
Higashi, T. (1999). Program for Absorption Correction.
Rigaku Corporation, Tokyo, Japan.
;
_exptl_crystal_colour yellow
_exptl_crystal_density_diffrn 1.567
_exptl_crystal_density_method 'not measured'
_exptl_crystal_description block
_exptl_crystal_F_000 5408
_exptl_crystal_size_max 0.34
_exptl_crystal_size_mid 0.27
_exptl_crystal_size_min 0.19
_refine_diff_density_max 1.272
_refine_diff_density_min -0.817
_refine_diff_density_rms 0.080
_refine_ls_extinction_method none
_refine_ls_goodness_of_fit_ref 1.132
_refine_ls_hydrogen_treatment constr
_refine_ls_matrix_type full
_refine_ls_number_parameters 820
_refine_ls_number_reflns 16699
_refine_ls_number_restraints 0
_refine_ls_restrained_S_all 1.132
_refine_ls_R_factor_all 0.0804
_refine_ls_R_factor_gt 0.0671
_refine_ls_shift/su_max 0.003
_refine_ls_shift/su_mean 0.000
_refine_ls_structure_factor_coef Fsqd
_refine_ls_weighting_details 'calc w=1/[\s^2^(Fo^2^)+(0.0643P)^2^+13.5585P] where P=(Fo^2^+2Fc^2^)/3'
_refine_ls_weighting_scheme calc
_refine_ls_wR_factor_gt 0.1561
_refine_ls_wR_factor_ref 0.1642
_reflns_number_gt 14202
_reflns_number_total 16699
_reflns_threshold_expression I>2\s(I)
_cod_data_source_file J-Mat-Chem-C-1-542-3.cif
_cod_data_source_block shelxl3
_cod_original_cell_volume 11471(2)
_cod_database_code 7233116

loop_
_symmetry_equiv_pos_as_xyz
'x, y, z'
'-x+1/2, y+1/2, z'
'x, -y+1/2, z+1/2'
'-x+1/2, -y, z+1/2'
'-x, -y, -z'
'x-1/2, -y-1/2, -z'
'-x, y-1/2, -z-1/2'
'x-1/2, y, -z-1/2'

loop_
_atom_site_label
_atom_site_type_symbol
_atom_site_fract_x
_atom_site_fract_y
_atom_site_fract_z
_atom_site_U_iso_or_equiv
_atom_site_adp_type
_atom_site_occupancy
_atom_site_symmetry_multiplicity
_atom_site_calc_flag
_atom_site_refinement_flags
_atom_site_disorder_assembly
_atom_site_disorder_group
Cu1 Cu 0.03298(2) 0.156332(15) 0.605518(6) 0.01825(8) Uani 1 1 d . . .
P1 P 0.19591(5) 0.19845(3) 0.602915(13) 0.01841(12) Uani 1 1 d . . .
P2 P 0.07099(5) 0.12222(3) 0.652023(13) 0.01941(13) Uani 1 1 d . . .
F1 F 0.15929(15) 0.09891(10) 0.49134(5) 0.0581(6) Uani 1 1 d . . .
F2 F 0.28365(17) 0.04078(9) 0.50798(4) 0.0480(5) Uani 1 1 d . . .
F3 F 0.3115(2) 0.10258(13) 0.47087(4) 0.0725(8) Uani 1 1 d . . .
F4 F 0.54813(16) 0.30279(13) 0.54531(6) 0.0738(9) Uani 1 1 d . . .
F5 F 0.43094(17) 0.35646(10) 0.52343(6) 0.0588(6) Uani 1 1 d . . .
F6 F 0.5175(3) 0.28954(14) 0.49804(7) 0.1010(12) Uani 1 1 d . . .
F7 F 0.0483(2) 0.47340(16) 0.59908(9) 0.1080(13) Uani 1 1 d . . .
F8 F 0.2019(2) 0.50800(10) 0.59824(5) 0.0587(6) Uani 1 1 d . . .
F9 F 0.1545(4) 0.44362(12) 0.56440(5) 0.1403(19) Uani 1 1 d . . .
F10 F 0.3458(2) 0.33163(12) 0.70093(5) 0.0635(6) Uani 1 1 d . . .
F11 F 0.1845(2) 0.33950(15) 0.71025(5) 0.0800(9) Uani 1 1 d . . .
F12 F 0.2764(2) 0.42565(10) 0.70010(4) 0.0546(6) Uani 1 1 d . . .
F13 F -0.10295(17) -0.12485(12) 0.61427(6) 0.0680(7) Uani 1 1 d . . .
F14 F 0.0021(2) -0.18368(10) 0.64070(6) 0.0707(7) Uani 1 1 d . . .
F15 F 0.06308(17) -0.11779(10) 0.60816(5) 0.0500(5) Uani 1 1 d . . .
F16 F -0.0784(10) -0.1047(4) 0.7423(2) 0.107(5) Uani 0.60 1 d P . .
F17 F -0.1860(6) -0.0308(5) 0.73658(18) 0.079(3) Uani 0.60 1 d P . .
F18 F -0.0376(9) -0.0073(5) 0.75403(12) 0.107(4) Uani 0.60 1 d P . .
F19 F -0.22592(18) 0.30099(13) 0.67642(5) 0.0628(6) Uani 1 1 d . . .
F20 F -0.1828(3) 0.35188(16) 0.71634(6) 0.1023(12) Uani 1 1 d . . .
F21 F -0.0992(2) 0.36850(12) 0.67527(8) 0.0862(9) Uani 1 1 d . . .
F22 F 0.0705(3) 0.15155(14) 0.77703(5) 0.0863(10) Uani 1 1 d . . .
F23 F 0.19904(19) 0.21088(17) 0.76542(5) 0.0834(9) Uani 1 1 d . . .
F24 F 0.0630(2) 0.25400(14) 0.78456(5) 0.0819(9) Uani 1 1 d . . .
F25 F -0.1306(16) -0.1001(8) 0.7358(3) 0.129(8) Uani 0.40 1 d P . .
F26 F -0.1409(17) -0.0015(9) 0.7438(3) 0.124(7) Uani 0.40 1 d P . .
F27 F -0.0054(8) -0.0541(11) 0.7513(2) 0.109(4) Uani 0.40 1 d P . .
N1 N -0.08098(16) 0.22044(10) 0.59607(4) 0.0205(4) Uani 1 1 d . . .
N2 N -0.16879(16) 0.20185(11) 0.58074(4) 0.0223(4) Uani 1 1 d . . .
N3 N -0.00915(16) 0.08580(10) 0.57718(4) 0.0201(4) Uani 1 1 d . . .
N4 N -0.10576(16) 0.08748(10) 0.56376(4) 0.0207(4) Uani 1 1 d . . .
C1 C 0.27206(19) 0.20056(12) 0.56801(5) 0.0207(4) Uani 1 1 d . . .
C2 C 0.24324(19) 0.15415(12) 0.54639(5) 0.0214(5) Uani 1 1 d . . .
H2 H 0.1898 0.1230 0.5509 0.026 Uiso 1 1 calc R . .
C3 C 0.29162(19) 0.15283(12) 0.51831(5) 0.0214(5) Uani 1 1 d . . .
C4 C 0.3664(2) 0.19933(13) 0.51085(6) 0.0246(5) Uani 1 1 d . . .
H4 H 0.3979 0.1995 0.4914 0.030 Uiso 1 1 calc R . .
C5 C 0.3947(2) 0.24598(12) 0.53233(6) 0.0242(5) Uani 1 1 d . . .
C6 C 0.3499(2) 0.24639(12) 0.56076(6) 0.0235(5) Uani 1 1 d . . .
H6 H 0.3719 0.2777 0.5753 0.028 Uiso 1 1 calc R . .
C7 C 0.20799(18) 0.28162(12) 0.61787(5) 0.0207(4) Uani 1 1 d . . .
C8 C 0.1794(2) 0.33494(13) 0.59987(6) 0.0245(5) Uani 1 1 d . . .
H8 H 0.1610 0.3281 0.5793 0.029 Uiso 1 1 calc R . .
C9 C 0.1776(2) 0.39776(13) 0.61184(6) 0.0285(5) Uani 1 1 d . . .
C10 C 0.2031(2) 0.40884(14) 0.64208(6) 0.0307(6) Uani 1 1 d . . .
H10 H 0.2013 0.4519 0.6503 0.037 Uiso 1 1 calc R . .
C11 C 0.2308(2) 0.35593(14) 0.65982(6) 0.0282(5) Uani 1 1 d . . .
C12 C 0.2344(2) 0.29251(13) 0.64796(5) 0.0243(5) Uani 1 1 d . . .
H12 H 0.2548 0.2568 0.6604 0.029 Uiso 1 1 calc R . .
C13 C 0.27189(19) 0.15038(12) 0.63013(5) 0.0209(5) Uani 1 1 d . . .
C14 C 0.3820(2) 0.14672(13) 0.62929(6) 0.0267(5) Uani 1 1 d . . .
H14 H 0.4199 0.1694 0.6140 0.032 Uiso 1 1 calc R . .
C15 C 0.4361(2) 0.11005(15) 0.65071(7) 0.0335(6) Uani 1 1 d . . .
H15 H 0.5108 0.1077 0.6501 0.040 Uiso 1 1 calc R . .
C16 C 0.3807(2) 0.07686(14) 0.67302(6) 0.0314(6) Uani 1 1 d . . .
H16 H 0.4179 0.0520 0.6877 0.038 Uiso 1 1 calc R . .
C17 C 0.2715(2) 0.07982(13) 0.67398(6) 0.0261(5) Uani 1 1 d . . .
H17 H 0.2344 0.0567 0.6892 0.031 Uiso 1 1 calc R . .
C18 C 0.21576(19) 0.11654(12) 0.65266(5) 0.0213(5) Uani 1 1 d . . .
C19 C 0.02822(19) 0.04180(13) 0.66559(5) 0.0229(5) Uani 1 1 d . . .
C20 C 0.0279(2) -0.00892(13) 0.64439(6) 0.0253(5) Uani 1 1 d . . .
H20 H 0.0525 -0.0010 0.6245 0.030 Uiso 1 1 calc R . .
C21 C -0.0081(2) -0.07085(14) 0.65233(6) 0.0282(5) Uani 1 1 d . . .
C22 C -0.0452(2) -0.08324(15) 0.68111(7) 0.0331(6) Uani 1 1 d . . .
H22 H -0.0700 -0.1257 0.6864 0.040 Uiso 1 1 calc R . .
C23 C -0.0456(2) -0.03282(15) 0.70212(6) 0.0323(6) Uani 1 1 d . . .
C24 C -0.0100(2) 0.02949(14) 0.69445(6) 0.0275(5) Uani 1 1 d . . .
H24 H -0.0117 0.0637 0.7090 0.033 Uiso 1 1 calc R . .
C25 C 0.0388(2) 0.17824(13) 0.68316(5) 0.0225(5) Uani 1 1 d . . .
C26 C -0.0369(2) 0.22556(14) 0.67727(6) 0.0270(5) Uani 1 1 d . . .
H26 H -0.0681 0.2281 0.6578 0.032 Uiso 1 1 calc R . .
C27 C -0.0673(2) 0.26941(14) 0.69980(6) 0.0302(6) Uani 1 1 d . . .
C28 C -0.0254(2) 0.26513(15) 0.72866(6) 0.0322(6) Uani 1 1 d . . .
H28 H -0.0479 0.2941 0.7441 0.039 Uiso 1 1 calc R . .
C29 C 0.0500(2) 0.21777(15) 0.73433(6) 0.0301(6) Uani 1 1 d . . .
C30 C 0.0841(2) 0.17527(14) 0.71185(5) 0.0270(5) Uani 1 1 d . . .
H30 H 0.1381 0.1443 0.7160 0.032 Uiso 1 1 calc R . .
C31 C 0.2608(2) 0.09965(13) 0.49689(5) 0.0252(5) Uani 1 1 d . . .
C32 C 0.4745(2) 0.29806(14) 0.52449(7) 0.0307(6) Uani 1 1 d . . .
C33 C 0.1460(3) 0.45480(15) 0.59250(8) 0.0417(7) Uani 1 1 d . . .
C34 C 0.2560(3) 0.36436(16) 0.69268(7) 0.0405(7) Uani 1 1 d . . .
C35 C -0.0127(2) -0.12377(15) 0.62891(8) 0.0376(7) Uani 1 1 d . . .
C36 C -0.0836(3) -0.0449(2) 0.73357(8) 0.0476(9) Uani 1 1 d . . .
C37 C -0.1438(3) 0.32262(19) 0.69203(8) 0.0497(9) Uani 1 1 d . . .
C38 C 0.0958(3) 0.20978(18) 0.76547(7) 0.0439(8) Uani 1 1 d . . .
C39 C -0.2290(2) 0.25528(14) 0.57565(7) 0.0317(6) Uani 1 1 d . . .
H39 H -0.2951 0.2553 0.5656 0.038 Uiso 1 1 calc R . .
C40 C -0.1800(2) 0.30962(15) 0.58735(7) 0.0339(6) Uani 1 1 d . . .
H40 H -0.2040 0.3538 0.5870 0.041 Uiso 1 1 calc R . .
C41 C -0.0874(2) 0.28548(13) 0.59981(6) 0.0259(5) Uani 1 1 d . . .
H41 H -0.0357 0.3115 0.6096 0.031 Uiso 1 1 calc R . .
C42 C -0.1103(2) 0.03967(13) 0.54282(6) 0.0276(5) Uani 1 1 d . . .
H42 H -0.1696 0.0302 0.5305 0.033 Uiso 1 1 calc R . .
C43 C -0.0157(2) 0.00669(14) 0.54213(6) 0.0281(5) Uani 1 1 d . . .
H43 H 0.0038 -0.0289 0.5295 0.034 Uiso 1 1 calc R . .
C44 C 0.04460(19) 0.03715(12) 0.56412(5) 0.0227(5) Uani 1 1 d . . .
H44 H 0.1147 0.0251 0.5692 0.027 Uiso 1 1 calc R . .
C45 C -0.22756(19) 0.09839(14) 0.61066(5) 0.0258(5) Uani 1 1 d . . .
C46 C -0.2484(2) 0.13839(17) 0.63525(6) 0.0328(6) Uani 1 1 d . . .
H46 H -0.2465 0.1847 0.6328 0.039 Uiso 1 1 calc R . .
C47 C -0.2723(2) 0.1121(2) 0.66357(7) 0.0479(9) Uani 1 1 d . . .
H47 H -0.2843 0.1405 0.6802 0.057 Uiso 1 1 calc R . .
C48 C -0.2784(2) 0.0448(2) 0.66750(7) 0.0523(10) Uani 1 1 d . . .
H48 H -0.2954 0.0268 0.6867 0.063 Uiso 1 1 calc R . .
C49 C -0.2596(2) 0.00451(19) 0.64327(8) 0.0460(9) Uani 1 1 d . . .
H49 H -0.2649 -0.0417 0.6456 0.055 Uiso 1 1 calc R . .
C50 C -0.2329(2) 0.03066(16) 0.61537(7) 0.0341(6) Uani 1 1 d . . .
H50 H -0.2179 0.0018 0.5991 0.041 Uiso 1 1 calc R . .
C51 C -0.29566(19) 0.12159(13) 0.55292(5) 0.0241(5) Uani 1 1 d . . .
C52 C -0.3859(2) 0.08392(14) 0.55773(6) 0.0287(5) Uani 1 1 d . . .
H52 H -0.3996 0.0669 0.5773 0.034 Uiso 1 1 calc R . .
C53 C -0.4565(2) 0.07072(15) 0.53433(7) 0.0346(6) Uani 1 1 d . . .
H53 H -0.5170 0.0445 0.5381 0.042 Uiso 1 1 calc R . .
C54 C -0.4392(2) 0.09532(16) 0.50586(7) 0.0365(7) Uani 1 1 d . . .
H54 H -0.4862 0.0851 0.4899 0.044 Uiso 1 1 calc R . .
C55 C -0.3523(2) 0.13526(17) 0.50077(6) 0.0363(7) Uani 1 1 d . . .
H55 H -0.3409 0.1540 0.4814 0.044 Uiso 1 1 calc R . .
C56 C -0.2822(2) 0.14771(15) 0.52407(6) 0.0305(6) Uani 1 1 d . . .
H56 H -0.2230 0.1750 0.5203 0.037 Uiso 1 1 calc R . .
B1 B -0.2013(2) 0.12772(14) 0.57745(6) 0.0209(5) Uani 1 1 d . . .

loop_
_atom_site_aniso_label
_atom_site_aniso_U_11
_atom_site_aniso_U_22
_atom_site_aniso_U_33
_atom_site_aniso_U_23
_atom_site_aniso_U_13
_atom_site_aniso_U_12
Cu1 0.01803(14) 0.01843(16) 0.01829(13) -0.00266(10) -0.00339(9) 0.00018(11)
P1 0.0189(3) 0.0167(3) 0.0196(3) -0.0029(2) -0.0022(2) -0.0009(2)
P2 0.0218(3) 0.0185(3) 0.0179(3) -0.0010(2) -0.0026(2) -0.0002(2)
F1 0.0366(10) 0.0507(13) 0.0871(16) -0.0397(11) -0.0327(10) 0.0153(9)
F2 0.0716(14) 0.0234(9) 0.0491(11) -0.0127(8) -0.0265(10) 0.0094(9)
F3 0.109(2) 0.0789(17) 0.0296(9) -0.0247(10) 0.0238(11) -0.0527(15)
F4 0.0344(11) 0.0799(18) 0.107(2) 0.0561(15) -0.0341(12) -0.0318(11)
F5 0.0455(11) 0.0248(10) 0.1061(19) 0.0191(11) -0.0183(12) -0.0111(9)
F6 0.134(3) 0.0759(18) 0.0928(19) -0.0431(15) 0.0819(19) -0.0726(18)
F7 0.0498(15) 0.081(2) 0.193(4) 0.071(2) -0.0085(18) 0.0166(14)
F8 0.0868(17) 0.0262(10) 0.0632(13) 0.0063(9) 0.0026(12) -0.0085(11)
F9 0.352(6) 0.0326(13) 0.0365(12) -0.0041(9) -0.052(2) 0.055(2)
F10 0.0930(18) 0.0635(15) 0.0339(10) -0.0081(9) -0.0186(11) 0.0147(13)
F11 0.0957(19) 0.111(2) 0.0327(10) -0.0177(12) 0.0190(11) -0.0622(17)
F12 0.0916(17) 0.0311(10) 0.0409(10) -0.0109(8) -0.0164(10) -0.0110(11)
F13 0.0366(11) 0.0738(16) 0.0934(18) -0.0484(14) -0.0234(11) 0.0034(11)
F14 0.115(2) 0.0213(10) 0.0760(16) 0.0002(10) -0.0043(15) -0.0039(12)
F15 0.0495(12) 0.0389(11) 0.0616(13) -0.0227(9) 0.0050(9) -0.0079(9)
F16 0.178(10) 0.062(5) 0.081(6) 0.054(5) 0.062(6) 0.056(7)
F17 0.060(3) 0.127(9) 0.049(3) 0.021(4) 0.022(2) 0.012(3)
F18 0.165(10) 0.132(6) 0.026(2) -0.007(3) 0.015(4) -0.099(7)
F19 0.0499(12) 0.0790(17) 0.0594(13) -0.0113(12) -0.0153(10) 0.0326(12)
F20 0.128(3) 0.119(2) 0.0596(15) -0.0430(16) -0.0219(15) 0.095(2)
F21 0.090(2) 0.0412(14) 0.127(3) 0.0265(15) -0.0133(18) 0.0230(14)
F22 0.141(3) 0.0760(18) 0.0424(12) 0.0224(12) -0.0371(15) -0.0203(17)
F23 0.0558(15) 0.156(3) 0.0384(11) -0.0123(14) -0.0215(10) 0.0050(16)
F24 0.119(2) 0.095(2) 0.0314(10) -0.0305(11) -0.0230(12) 0.0420(17)
F25 0.213(17) 0.129(14) 0.046(5) 0.006(6) 0.031(8) -0.135(14)
F26 0.188(18) 0.112(11) 0.072(9) 0.055(8) 0.083(11) 0.080(11)
F27 0.081(6) 0.214(14) 0.032(4) 0.035(7) -0.022(4) -0.034(10)
N1 0.0188(9) 0.0202(10) 0.0224(9) -0.0019(7) -0.0025(7) 0.0006(8)
N2 0.0199(9) 0.0246(11) 0.0224(9) -0.0015(8) -0.0037(7) 0.0033(8)
N3 0.0195(9) 0.0198(10) 0.0208(9) -0.0028(7) -0.0032(7) -0.0016(8)
N4 0.0200(9) 0.0219(10) 0.0201(9) -0.0018(7) -0.0035(7) -0.0025(8)
C1 0.0211(11) 0.0195(12) 0.0214(10) -0.0026(8) 0.0002(8) 0.0016(9)
C2 0.0221(11) 0.0199(12) 0.0223(10) -0.0012(9) -0.0016(8) -0.0026(9)
C3 0.0231(11) 0.0188(12) 0.0223(10) -0.0020(8) -0.0017(8) 0.0006(9)
C4 0.0261(12) 0.0222(13) 0.0255(11) 0.0010(9) 0.0032(9) 0.0028(10)
C5 0.0234(12) 0.0187(12) 0.0306(12) 0.0012(9) 0.0022(9) -0.0013(10)
C6 0.0236(11) 0.0187(12) 0.0281(11) -0.0029(9) -0.0002(9) -0.0010(9)
C7 0.0198(11) 0.0171(12) 0.0253(11) -0.0028(8) -0.0002(8) -0.0018(9)
C8 0.0257(12) 0.0199(12) 0.0278(11) -0.0024(9) -0.0018(9) 0.0003(10)
C9 0.0308(13) 0.0196(13) 0.0350(13) -0.0003(10) 0.0024(10) 0.0016(10)
C10 0.0371(15) 0.0202(13) 0.0350(13) -0.0083(10) 0.0087(11) -0.0033(11)
C11 0.0351(14) 0.0235(13) 0.0261(12) -0.0073(10) 0.0046(10) -0.0086(11)
C12 0.0281(12) 0.0215(12) 0.0234(11) -0.0036(9) 0.0022(9) -0.0043(10)
C13 0.0214(11) 0.0163(11) 0.0249(10) -0.0049(8) -0.0033(8) 0.0010(9)
C14 0.0221(12) 0.0240(13) 0.0341(13) -0.0021(10) -0.0054(10) -0.0013(10)
C15 0.0237(12) 0.0336(16) 0.0432(15) -0.0041(12) -0.0100(11) 0.0031(11)
C16 0.0321(14) 0.0253(14) 0.0369(14) -0.0016(11) -0.0151(11) 0.0038(11)
C17 0.0308(13) 0.0202(13) 0.0272(11) -0.0010(9) -0.0075(10) 0.0026(10)
C18 0.0238(11) 0.0181(12) 0.0219(10) -0.0039(8) -0.0055(8) 0.0005(9)
C19 0.0227(11) 0.0227(13) 0.0233(11) 0.0016(9) -0.0034(8) -0.0022(9)
C20 0.0248(12) 0.0240(13) 0.0272(11) 0.0001(9) -0.0024(9) -0.0021(10)
C21 0.0249(12) 0.0226(13) 0.0370(13) -0.0005(10) -0.0053(10) -0.0023(10)
C22 0.0296(14) 0.0263(15) 0.0433(15) 0.0088(12) -0.0037(11) -0.0051(11)
C23 0.0324(14) 0.0349(16) 0.0295(13) 0.0097(11) -0.0006(10) -0.0063(12)
C24 0.0294(13) 0.0278(14) 0.0255(11) 0.0026(10) -0.0017(10) -0.0028(11)
C25 0.0260(12) 0.0217(13) 0.0199(10) -0.0015(9) -0.0006(8) -0.0009(10)
C26 0.0289(13) 0.0299(14) 0.0221(11) -0.0017(10) -0.0027(9) 0.0018(11)
C27 0.0322(14) 0.0298(15) 0.0285(12) -0.0057(10) 0.0006(10) 0.0082(11)
C28 0.0373(15) 0.0312(15) 0.0280(12) -0.0078(11) 0.0026(10) 0.0006(12)
C29 0.0381(15) 0.0322(15) 0.0199(11) -0.0034(10) -0.0015(10) -0.0016(12)
C30 0.0333(13) 0.0258(14) 0.0217(11) -0.0016(9) -0.0050(9) 0.0010(11)
C31 0.0294(13) 0.0239(13) 0.0225(10) -0.0028(9) -0.0019(9) 0.0000(10)
C32 0.0297(13) 0.0240(14) 0.0386(14) -0.0007(11) 0.0032(11) -0.0050(11)
C33 0.0523(19) 0.0222(15) 0.0506(18) 0.0024(12) -0.0062(15) 0.0045(14)
C34 0.060(2) 0.0327(16) 0.0288(13) -0.0101(11) 0.0087(13) -0.0160(15)
C35 0.0356(15) 0.0258(15) 0.0514(18) -0.0034(13) -0.0046(13) -0.0040(12)
C36 0.056(2) 0.051(2) 0.0357(16) 0.0154(15) 0.0015(15) -0.0127(18)
C37 0.058(2) 0.050(2) 0.0417(17) -0.0130(15) -0.0059(15) 0.0270(18)
C38 0.058(2) 0.049(2) 0.0243(13) -0.0077(13) -0.0081(13) 0.0055(17)
C39 0.0254(13) 0.0300(15) 0.0397(14) -0.0001(11) -0.0078(11) 0.0094(11)
C40 0.0332(14) 0.0248(15) 0.0438(15) -0.0019(11) -0.0039(12) 0.0093(11)
C41 0.0246(12) 0.0214(13) 0.0316(12) -0.0029(10) -0.0014(9) 0.0009(10)
C42 0.0282(13) 0.0269(14) 0.0278(12) -0.0083(10) -0.0060(10) -0.0028(11)
C43 0.0309(13) 0.0243(14) 0.0291(12) -0.0098(10) -0.0020(10) -0.0014(11)
C44 0.0220(11) 0.0195(12) 0.0266(11) -0.0033(9) 0.0000(9) 0.0010(9)
C45 0.0175(11) 0.0360(15) 0.0239(11) 0.0014(10) -0.0024(8) -0.0005(10)
C46 0.0217(12) 0.0498(18) 0.0270(12) -0.0027(12) 0.0010(10) -0.0015(12)
C47 0.0268(14) 0.091(3) 0.0262(13) -0.0021(16) 0.0063(11) -0.0004(16)
C48 0.0267(15) 0.096(3) 0.0346(15) 0.0256(18) 0.0048(12) -0.0019(17)
C49 0.0312(15) 0.058(2) 0.0484(18) 0.0268(16) 0.0014(13) 0.0009(15)
C50 0.0274(13) 0.0421(18) 0.0329(13) 0.0109(12) 0.0010(11) 0.0003(12)
C51 0.0188(11) 0.0292(14) 0.0245(11) -0.0037(9) -0.0037(8) 0.0014(10)
C52 0.0223(12) 0.0333(15) 0.0305(12) 0.0009(10) -0.0046(9) -0.0016(11)
C53 0.0227(13) 0.0349(17) 0.0462(16) -0.0064(13) -0.0103(11) -0.0022(11)
C54 0.0299(14) 0.0428(18) 0.0368(14) -0.0141(13) -0.0141(11) 0.0084(13)
C55 0.0341(15) 0.0509(19) 0.0239(12) -0.0040(12) -0.0080(10) 0.0073(13)
C56 0.0245(12) 0.0421(17) 0.0249(12) 0.0003(11) -0.0024(9) -0.0021(11)
B1 0.0178(11) 0.0241(14) 0.0209(11) -0.0007(10) -0.0009(9) -0.0024(10)

loop_
_atom_type_symbol
_atom_type_description
_atom_type_scat_dispersion_real
_atom_type_scat_dispersion_imag
_atom_type_scat_source
C C 0.0033 0.0016 'International Tables Vol C Tables 4.2.6.8 and 6.1.1.4'
H H 0.0000 0.0000 'International Tables Vol C Tables 4.2.6.8 and 6.1.1.4'
B B 0.0013 0.0007 'International Tables Vol C Tables 4.2.6.8 and 6.1.1.4'
Cu Cu 0.3201 1.2651 'International Tables Vol C Tables 4.2.6.8 and 6.1.1.4'
F F 0.0171 0.0103 'International Tables Vol C Tables 4.2.6.8 and 6.1.1.4'
N N 0.0061 0.0033 'International Tables Vol C Tables 4.2.6.8 and 6.1.1.4'
P P 0.1023 0.0942 'International Tables Vol C Tables 4.2.6.8 and 6.1.1.4'

loop_
_geom_angle_atom_site_label_1
_geom_angle_atom_site_label_2
_geom_angle_atom_site_label_3
_geom_angle
_geom_angle_site_symmetry_1
_geom_angle_site_symmetry_3
N3 Cu1 N1 98.45(8) . .
N3 Cu1 P2 114.72(6) . .
N1 Cu1 P2 123.78(6) . .
N3 Cu1 P1 119.59(6) . .
N1 Cu1 P1 114.00(6) . .
P2 Cu1 P1 88.15(2) . .
C1 P1 C7 103.98(11) . .
C1 P1 C13 107.04(11) . .
C7 P1 C13 102.34(11) . .
C1 P1 Cu1 122.74(8) . .
C7 P1 Cu1 114.48(8) . .
C13 P1 Cu1 104.28(8) . .
C19 P2 C25 104.13(12) . .
C19 P2 C18 103.57(11) . .
C25 P2 C18 104.43(11) . .
C19 P2 Cu1 121.33(8) . .
C25 P2 Cu1 116.94(8) . .
C18 P2 Cu1 104.46(8) . .
F25 F16 C36 73.3(12) . .
F25 F16 F27 127.0(16) . .
C36 F16 F27 55.6(6) . .
F26 F17 C36 63.5(11) . .
F26 F17 F25 108.8(15) . .
C36 F17 F25 51.1(6) . .
F27 F18 C36 64.1(6) . .
F27 F18 F26 114.1(11) . .
C36 F18 F26 53.9(7) . .
F16 F25 C36 73.7(12) . .
F16 F25 F17 120.8(17) . .
C36 F25 F17 54.6(7) . .
F17 F26 C36 76.4(16) . .
F17 F26 F18 131.9(19) . .
C36 F26 F18 60.2(7) . .
F18 F27 C36 68.6(9) . .
F18 F27 F16 115.7(11) . .
C36 F27 F16 55.7(5) . .
C41 N1 N2 106.8(2) . .
C41 N1 Cu1 131.87(17) . .
N2 N1 Cu1 121.12(16) . .
C39 N2 N1 108.8(2) . .
C39 N2 B1 127.7(2) . .
N1 N2 B1 121.95(19) . .
C44 N3 N4 106.75(19) . .
C44 N3 Cu1 132.52(17) . .
N4 N3 Cu1 120.05(15) . .
C42 N4 N3 108.8(2) . .
C42 N4 B1 127.3(2) . .
N3 N4 B1 122.26(18) . .
C2 C1 C6 118.7(2) . .
C2 C1 P1 115.34(18) . .
C6 C1 P1 125.80(18) . .
C3 C2 C1 120.9(2) . .
C4 C3 C2 120.3(2) . .
C4 C3 C31 121.7(2) . .
C2 C3 C31 118.0(2) . .
C3 C4 C5 118.8(2) . .
C6 C5 C4 121.4(2) . .
C6 C5 C32 118.8(2) . .
C4 C5 C32 119.8(2) . .
C5 C6 C1 119.8(2) . .
C12 C7 C8 119.1(2) . .
C12 C7 P1 121.03(19) . .
C8 C7 P1 119.55(18) . .
C9 C8 C7 120.3(2) . .
C8 C9 C10 120.9(3) . .
C8 C9 C33 120.1(3) . .
C10 C9 C33 119.0(3) . .
C11 C10 C9 118.6(2) . .
C10 C11 C12 121.2(2) . .
C10 C11 C34 121.2(3) . .
C12 C11 C34 117.7(3) . .
C7 C12 C11 120.0(2) . .
C14 C13 C18 119.8(2) . .
C14 C13 P1 122.5(2) . .
C18 C13 P1 117.67(18) . .
C15 C14 C13 120.2(3) . .
C16 C15 C14 119.9(3) . .
C17 C16 C15 120.4(3) . .
C16 C17 C18 120.5(3) . .
C17 C18 C13 119.1(2) . .
C17 C18 P2 123.3(2) . .
C13 C18 P2 117.59(18) . .
C24 C19 C20 119.0(2) . .
C24 C19 P2 124.6(2) . .
C20 C19 P2 116.29(19) . .
C21 C20 C19 120.2(2) . .
C22 C21 C20 120.8(3) . .
C22 C21 C35 119.6(3) . .
C20 C21 C35 119.5(3) . .
C21 C22 C23 119.0(3) . .
C22 C23 C24 120.8(3) . .
C22 C23 C36 120.3(3) . .
C24 C23 C36 118.9(3) . .
C23 C24 C19 120.2(3) . .
C26 C25 C30 119.1(2) . .
C26 C25 P2 116.41(18) . .
C30 C25 P2 124.5(2) . .
C25 C26 C27 120.2(2) . .
C28 C27 C26 120.9(3) . .
C28 C27 C37 120.4(3) . .
C26 C27 C37 118.7(3) . .
C29 C28 C27 118.5(2) . .
C28 C29 C30 121.4(2) . .
C28 C29 C38 120.6(3) . .
C30 C29 C38 118.0(3) . .
C29 C30 C25 119.9(3) . .
F1 C31 F3 108.3(2) . .
F1 C31 F2 105.8(2) . .
F3 C31 F2 104.9(2) . .
F1 C31 C3 112.6(2) . .
F3 C31 C3 113.3(2) . .
F2 C31 C3 111.3(2) . .
F6 C32 F5 105.3(3) . .
F6 C32 F4 110.1(3) . .
F5 C32 F4 104.9(3) . .
F6 C32 C5 113.2(2) . .
F5 C32 C5 111.4(2) . .
F4 C32 C5 111.5(2) . .
F9 C33 F8 106.9(3) . .
F9 C33 F7 110.2(4) . .
F8 C33 F7 103.0(3) . .
F9 C33 C9 113.5(3) . .
F8 C33 C9 112.5(3) . .
F7 C33 C9 110.2(3) . .
F11 C34 F12 110.9(3) . .
F11 C34 F10 103.3(3) . .
F12 C34 F10 103.4(3) . .
F11 C34 C11 112.8(3) . .
F12 C34 C11 113.1(3) . .
F10 C34 C11 112.4(3) . .
F13 C35 F15 106.7(3) . .
F13 C35 F14 107.4(3) . .
F15 C35 F14 104.5(3) . .
F13 C35 C21 112.8(3) . .
F15 C35 C21 112.5(2) . .
F14 C35 C21 112.3(3) . .
F26 C36 F25 109.2(11) . .
F26 C36 F27 109.6(10) . .
F25 C36 F27 100.7(9) . .
F26 C36 F16 127.1(8) . .
F25 C36 F16 33.0(9) . .
F27 C36 F16 68.7(8) . .
F26 C36 F18 65.9(10) . .
F25 C36 F18 131.5(6) . .
F27 C36 F18 47.3(7) . .
F16 C36 F18 108.8(6) . .
F26 C36 F17 40.1(11) . .
F25 C36 F17 74.2(10) . .
F27 C36 F17 136.3(7) . .
F16 C36 F17 103.0(6) . .
F18 C36 F17 103.6(7) . .
F26 C36 C23 114.5(6) . .
F25 C36 C23 111.7(6) . .
F27 C36 C23 110.3(6) . .
F16 C36 C23 114.9(5) . .
F18 C36 C23 113.7(4) . .
F17 C36 C23 111.7(4) . .
F21 C37 F19 106.2(3) . .
F21 C37 F20 107.3(4) . .
F19 C37 F20 106.3(3) . .
F21 C37 C27 111.4(3) . .
F19 C37 C27 112.9(3) . .
F20 C37 C27 112.4(3) . .
F24 C38 F23 107.9(3) . .
F24 C38 F22 106.8(3) . .
F23 C38 F22 104.9(3) . .
F24 C38 C29 113.4(3) . .
F23 C38 C29 112.5(3) . .
F22 C38 C29 110.8(3) . .
N2 C39 C40 109.4(2) . .
C39 C40 C41 104.3(2) . .
N1 C41 C40 110.7(2) . .
N4 C42 C43 109.3(2) . .
C42 C43 C44 104.3(2) . .
N3 C44 C43 110.8(2) . .
C46 C45 C50 117.0(3) . .
C46 C45 B1 122.4(3) . .
C50 C45 B1 120.6(2) . .
C45 C46 C47 121.5(3) . .
C48 C47 C46 120.3(3) . .
C49 C48 C47 119.0(3) . .
C48 C49 C50 120.6(4) . .
C49 C50 C45 121.6(3) . .
C52 C51 C56 116.8(2) . .
C52 C51 B1 123.0(2) . .
C56 C51 B1 119.7(2) . .
C51 C52 C53 121.2(3) . .
C54 C53 C52 120.6(3) . .
C53 C54 C55 119.3(2) . .
C56 C55 C54 119.7(3) . .
C55 C56 C51 122.3(3) . .
N2 B1 N4 109.40(19) . .
N2 B1 C51 109.2(2) . .
N4 B1 C51 105.53(19) . .
N2 B1 C45 108.9(2) . .
N4 B1 C45 108.3(2) . .
C51 B1 C45 115.4(2) . .

loop_
_geom_bond_atom_site_label_1
_geom_bond_atom_site_label_2
_geom_bond_distance
_geom_bond_site_symmetry_2
Cu1 N3 1.983(2) .
Cu1 N1 1.994(2) .
Cu1 P2 2.2292(7) .
Cu1 P1 2.2413(7) .
P1 C1 1.825(2) .
P1 C7 1.827(3) .
P1 C13 1.829(2) .
P2 C19 1.829(3) .
P2 C25 1.838(3) .
P2 C18 1.840(3) .
F1 C31 1.312(3) .
F2 C31 1.329(3) .
F3 C31 1.322(3) .
F4 C32 1.317(4) .
F5 C32 1.313(4) .
F6 C32 1.305(4) .
F7 C33 1.329(5) .
F8 C33 1.321(4) .
F9 C33 1.272(4) .
F10 C34 1.370(4) .
F11 C34 1.299(4) .
F12 C34 1.318(4) .
F13 C35 1.316(4) .
F14 C35 1.342(4) .
F15 C35 1.337(4) .
F16 F25 0.727(19) .
F16 C36 1.280(7) .
F16 F27 1.443(16) .
F17 F26 0.89(2) .
F17 C36 1.338(9) .
F17 F25 1.58(2) .
F18 F27 1.045(15) .
F18 C36 1.323(7) .
F18 F26 1.391(18) .
F19 C37 1.326(4) .
F20 C37 1.328(4) .
F21 C37 1.322(5) .
F22 C38 1.333(4) .
F23 C38 1.310(4) .
F24 C38 1.305(4) .
F25 C36 1.277(11) .
F26 C36 1.232(13) .
F27 C36 1.279(10) .
N1 C41 1.339(3) .
N1 N2 1.359(3) .
N2 C39 1.350(3) .
N2 B1 1.574(4) .
N3 C44 1.336(3) .
N3 N4 1.363(3) .
N4 C42 1.348(3) .
N4 B1 1.585(3) .
C1 C2 1.396(3) .
C1 C6 1.397(3) .
C2 C3 1.389(3) .
C3 C4 1.381(4) .
C3 C31 1.493(3) .
C4 C5 1.393(4) .
C5 C6 1.384(3) .
C5 C32 1.507(4) .
C7 C12 1.394(3) .
C7 C8 1.397(4) .
C8 C9 1.387(4) .
C9 C10 1.398(4) .
C9 C33 1.500(4) .
C10 C11 1.381(4) .
C11 C12 1.396(4) .
C11 C34 1.502(4) .
C13 C14 1.399(3) .
C13 C18 1.408(3) .
C14 C15 1.390(4) .
C15 C16 1.389(4) .
C16 C17 1.387(4) .
C17 C18 1.398(3) .
C19 C24 1.391(3) .
C19 C20 1.398(4) .
C20 C21 1.388(4) .
C21 C22 1.384(4) .
C21 C35 1.499(4) .
C22 C23 1.388(4) .
C23 C24 1.391(4) .
C23 C36 1.496(4) .
C25 C26 1.386(4) .
C25 C30 1.397(3) .
C26 C27 1.395(4) .
C27 C28 1.389(4) .
C27 C37 1.496(4) .
C28 C29 1.382(4) .
C29 C30 1.390(4) .
C29 C38 1.507(4) .
C39 C40 1.372(4) .
C40 C41 1.388(4) .
C42 C43 1.376(4) .
C43 C44 1.386(3) .
C45 C46 1.387(4) .
C45 C50 1.398(4) .
C45 B1 1.624(4) .
C46 C47 1.398(4) .
C47 C48 1.385(6) .
C48 C49 1.374(6) .
C49 C50 1.389(4) .
C51 C52 1.395(4) .
C51 C56 1.396(4) .
C51 B1 1.622(4) .
C52 C53 1.397(4) .
C53 C54 1.376(5) .
C54 C55 1.389(5) .
C55 C56 1.387(4) .
